data_4516171
loop_
_publ_author_name
'Grolleau, J\'er\'emie'
'Petrov, Ravil'
'Allain, Magali'
'Skene, William G.'
'Fr\`ere, Pierre'

_publ_section_title
;
 Solid-State Emission Enhancement via Molecular Engineering of Benzofuran
 Derivatives.
;
_journal_issue 12
_journal_name_full 'ACS omega'
_journal_page_first 18542
_journal_page_last 18552
_journal_paper_doi 10.1021/acsomega.8b02384
_journal_volume 3
_journal_year 2018
_chemical_absolute_configuration unk
_chemical_formula_moiety 'C23 H13 N1 O3'
_chemical_formula_sum 'C23 H13 N O3'
_chemical_formula_weight 351.34
_space_group_IT_number 19
_space_group_name_Hall 'P 2ac 2ab'
_space_group_name_H-M_alt 'P 21 21 21'
_symmetry_cell_setting orthorhombic
_symmetry_space_group_name_Hall 'P 2ac 2ab'
_symmetry_space_group_name_H-M 'P 21 21 21'
_atom_sites_solution_hydrogens geom
_atom_sites_solution_primary direct
_atom_sites_solution_secondary difmap
_audit_creation_date 2016-01-25T17:37:07-00:00
_audit_creation_method 'WinGX routine CIF_UPDATE'
_cell_angle_alpha 90
_cell_angle_beta 90
_cell_angle_gamma 90
_cell_formula_units_Z 4
_cell_length_a 6.2228(6)
_cell_length_b 16.253(1)
_cell_length_c 17.111(1)
_cell_measurement_reflns_used 6917
_cell_measurement_temperature 293(2)
_cell_measurement_theta_max 27.49
_cell_measurement_theta_min 3.51
_cell_volume 1730.6(2)
_computing_cell_refinement 'Dirax (Duisenberg, 1992)'
_computing_data_collection 'Collect (Hooft, 2008)'
_computing_data_reduction 'EvalCCD (Duisenberg et al., 2000)'
_computing_molecular_graphics 'DIAMOND 3.2k (Crystal Impact GbR, 2014)'
_computing_publication_material 'WinGX publication routines (Farrugia, 1999)'
_computing_structure_refinement 'SHELXL-97 (Sheldrick, 2008)'
_computing_structure_solution 'SHELXS-97 (Sheldrick, 2008)'
_diffrn_ambient_temperature 293(2)
_diffrn_detector_area_resol_mean 9
_diffrn_measured_fraction_theta_full 0.991
_diffrn_measured_fraction_theta_max 0.991
_diffrn_measurement_device_type KappaCCD
_diffrn_measurement_method '\w scans'
_diffrn_radiation_monochromator 'horizontally mounted graphite crystal'
_diffrn_radiation_probe x-ray
_diffrn_radiation_type MoK\a
_diffrn_radiation_wavelength 0.71073
_diffrn_reflns_av_R_equivalents 0.0637
_diffrn_reflns_limit_h_max 8
_diffrn_reflns_limit_h_min -7
_diffrn_reflns_limit_k_max 21
_diffrn_reflns_limit_k_min -20
_diffrn_reflns_limit_l_max 20
_diffrn_reflns_limit_l_min -22
_diffrn_reflns_number 22183
_diffrn_reflns_theta_full 27.49
_diffrn_reflns_theta_max 27.49
_diffrn_reflns_theta_min 3.51
_exptl_absorpt_coefficient_mu 0.09
_exptl_absorpt_correction_T_max 0.990
_exptl_absorpt_correction_T_min 0.899
_exptl_absorpt_correction_type multi-scan
_exptl_absorpt_process_details
;
 '(SADABS (Sheldrick, Bruker, 2008))'
;
_exptl_crystal_colour orange
_exptl_crystal_density_diffrn 1.348
_exptl_crystal_density_method 'not measured'
_exptl_crystal_description prism
_exptl_crystal_F_000 728
_exptl_crystal_size_max 0.3
_exptl_crystal_size_mid 0.17
_exptl_crystal_size_min 0.11
_refine_diff_density_max 0.125
_refine_diff_density_min -0.155
_refine_ls_extinction_method none
_refine_ls_goodness_of_fit_ref 1.09
_refine_ls_hydrogen_treatment constr
_refine_ls_matrix_type full
_refine_ls_number_parameters 244
_refine_ls_number_reflns 2273
_refine_ls_number_restraints 0
_refine_ls_restrained_S_all 1.09
_refine_ls_R_factor_all 0.0897
_refine_ls_R_factor_gt 0.0398
_refine_ls_shift/su_max 0
_refine_ls_structure_factor_coef Fsqd
_refine_ls_weighting_details 'calc w=1/[\s^2^(Fo^2^)+(0.0299P)^2^+0.2444P] where P=(Fo^2^+2Fc^2^)/3'
_refine_ls_weighting_scheme calc
_refine_ls_wR_factor_gt 0.0714
_refine_ls_wR_factor_ref 0.086
_reflns_number_gt 1470
_reflns_number_total 2273
_reflns_threshold_expression >2sigma(I)
_cod_data_source_file ao8b02384_si_008.cif
_cod_data_source_block sad
_cod_database_code 4516171

loop_
_symmetry_equiv_pos_as_xyz
'x, y, z'
'-x+1/2, -y, z+1/2'
'x+1/2, -y+1/2, -z'
'-x, y+1/2, -z+1/2'

loop_
_atom_site_label
_atom_site_type_symbol
_atom_site_fract_x
_atom_site_fract_y
_atom_site_fract_z
_atom_site_U_iso_or_equiv
_atom_site_adp_type
_atom_site_occupancy
_atom_site_calc_flag
_atom_site_refinement_flags
C1 C 0.7451(4) 0.64098(15) 0.60858(14) 0.0445(6) Uani 1 d .
C2 C 0.6061(4) 0.61175(18) 0.55235(15) 0.0579(7) Uani 1 d .
H2 H 0.6259 0.5608 0.5288 0.07 Uiso 1 calc R
C3 C 0.4383(5) 0.6615(2) 0.53319(18) 0.0693(8) Uani 1 d .
H3 H 0.341 0.6441 0.4954 0.083 Uiso 1 calc R
C4 C 0.4086(5) 0.7367(2) 0.56808(19) 0.0698(9) Uani 1 d .
H4 H 0.2926 0.7691 0.553 0.084 Uiso 1 calc R
C5 C 0.5478(5) 0.76571(18) 0.62557(18) 0.0672(8) Uani 1 d .
H5 H 0.5255 0.8165 0.6493 0.081 Uiso 1 calc R
C6 C 0.7242(4) 0.71549(15) 0.64673(14) 0.0482(6) Uani 1 d .
C7 C 0.9003(4) 0.72020(15) 0.70041(15) 0.0496(6) Uani 1 d .
H7 H 0.9301 0.7631 0.7347 0.06 Uiso 1 calc R
C8 C 1.0140(4) 0.65063(15) 0.69155(13) 0.0420(6) Uani 1 d .
C9 C 1.2093(4) 0.62113(14) 0.72843(13) 0.0432(6) Uani 1 d .
C10 C 1.2969(4) 0.67787(16) 0.78466(15) 0.0508(7) Uani 1 d .
C11 C 1.3017(4) 0.54840(15) 0.71065(14) 0.0463(6) Uani 1 d .
H11 H 1.231 0.5173 0.673 0.056 Uiso 1 calc R
C12 C 1.4935(4) 0.51264(15) 0.74176(14) 0.0473(6) Uani 1 d .
C13 C 1.5981(4) 0.44109(16) 0.72592(16) 0.0583(7) Uani 1 d .
H13 H 1.5564 0.4011 0.6901 0.07 Uiso 1 calc R
C14 C 1.7826(5) 0.43901(16) 0.77439(16) 0.0607(8) Uani 1 d .
H14 H 1.8856 0.3976 0.7762 0.073 Uiso 1 calc R
C15 C 1.7801(4) 0.50853(15) 0.81736(15) 0.0454(6) Uani 1 d .
C16 C 1.9140(4) 0.54350(15) 0.87677(14) 0.0454(6) Uani 1 d .
C17 C 1.8934(4) 0.61130(16) 0.92102(15) 0.0518(7) Uani 1 d .
H17 H 1.7813 0.6491 0.9191 0.062 Uiso 1 calc R
C18 C 2.0760(4) 0.61452(15) 0.97174(14) 0.0493(7) Uani 1 d .
C19 C 2.1990(4) 0.54554(16) 0.95309(14) 0.0466(6) Uani 1 d .
C20 C 2.3915(5) 0.52620(18) 0.98862(16) 0.0589(8) Uani 1 d .
H20 H 2.47 0.4798 0.9747 0.071 Uiso 1 calc R
C21 C 2.4607(5) 0.5795(2) 1.04585(17) 0.0687(8) Uani 1 d .
H21 H 2.5897 0.569 1.0714 0.082 Uiso 1 calc R
C22 C 2.3420(6) 0.6490(2) 1.06641(17) 0.0732(9) Uani 1 d .
H22 H 2.3938 0.6838 1.1051 0.088 Uiso 1 calc R
C23 C 2.1484(5) 0.66710(18) 1.03041(17) 0.0662(9) Uani 1 d .
H23 H 2.069 0.7131 1.045 0.079 Uiso 1 calc R
N1 N 1.3578(4) 0.72643(16) 0.82769(14) 0.0755(8) Uani 1 d .
O1 O 0.9251(3) 0.59977(10) 0.63558(9) 0.0477(4) Uani 1 d .
O2 O 1.6037(3) 0.55516(9) 0.79840(9) 0.0470(4) Uani 1 d .
O3 O 2.1010(3) 0.50092(10) 0.89446(10) 0.0512(5) Uani 1 d .

loop_
_atom_site_aniso_label
_atom_site_aniso_U_11
_atom_site_aniso_U_22
_atom_site_aniso_U_33
_atom_site_aniso_U_23
_atom_site_aniso_U_13
_atom_site_aniso_U_12
C1 0.0375(14) 0.0532(15) 0.0428(14) 0.0103(12) 0.0003(13) -0.0014(13)
C2 0.0488(16) 0.0705(18) 0.0545(16) 0.0099(14) -0.0103(15) -0.0064(16)
C3 0.0540(19) 0.087(2) 0.0666(19) 0.0225(18) -0.0072(16) -0.0066(19)
C4 0.0442(17) 0.090(2) 0.075(2) 0.0414(19) -0.0007(18) 0.0091(18)
C5 0.0664(19) 0.0616(17) 0.0735(19) 0.0150(16) 0.0188(19) 0.0129(17)
C6 0.0444(15) 0.0527(16) 0.0476(15) 0.0134(13) 0.0077(13) 0.0045(14)
C7 0.0549(16) 0.0440(14) 0.0499(14) -0.0018(12) 0.0049(14) -0.0049(15)
C8 0.0392(13) 0.0478(14) 0.0389(13) 0.0054(11) 0.0004(12) -0.0077(13)
C9 0.0428(15) 0.0476(14) 0.0392(13) 0.0038(11) 0.0015(13) -0.0079(13)
C10 0.0501(16) 0.0560(16) 0.0462(15) 0.0054(14) -0.0018(14) -0.0077(14)
C11 0.0398(14) 0.0531(15) 0.0460(14) 0.0059(13) -0.0045(13) -0.0074(14)
C12 0.0473(15) 0.0469(14) 0.0476(14) 0.0062(12) -0.0001(13) -0.0096(14)
C13 0.0584(18) 0.0487(15) 0.0678(18) -0.0052(14) -0.0066(16) -0.0017(16)
C14 0.0512(17) 0.0493(15) 0.082(2) 0.0035(16) -0.0052(17) 0.0068(15)
C15 0.0362(13) 0.0487(14) 0.0513(15) 0.0120(13) 0.0007(13) 0.0015(13)
C16 0.0357(13) 0.0501(15) 0.0503(14) 0.0137(13) 0.0022(13) 0.0010(14)
C17 0.0424(15) 0.0510(15) 0.0620(17) 0.0085(14) 0.0035(14) 0.0056(14)
C18 0.0493(16) 0.0528(15) 0.0459(14) 0.0098(12) 0.0062(14) -0.0018(14)
C19 0.0427(14) 0.0554(15) 0.0418(14) 0.0085(13) 0.0033(13) -0.0044(14)
C20 0.0446(16) 0.0726(19) 0.0596(17) 0.0095(15) -0.0034(15) 0.0065(16)
C21 0.0568(18) 0.088(2) 0.0616(18) 0.0187(17) -0.0115(16) -0.0096(18)
C22 0.087(2) 0.080(2) 0.0526(18) 0.0027(17) -0.0123(19) -0.020(2)
C23 0.075(2) 0.0628(18) 0.0611(19) -0.0023(15) -0.0023(17) 0.0017(18)
N1 0.086(2) 0.0757(16) 0.0646(15) -0.0110(14) -0.0156(15) -0.0132(17)
O1 0.0414(10) 0.0508(10) 0.0510(10) -0.0023(9) -0.0078(9) 0.0021(9)
O2 0.0413(9) 0.0482(9) 0.0516(10) 0.0046(8) -0.0034(9) 0.0018(10)
O3 0.0452(10) 0.0563(10) 0.0522(10) 0.0036(9) -0.0011(9) 0.0073(10)

loop_
_atom_type_symbol
_atom_type_description
_atom_type_scat_dispersion_real
_atom_type_scat_dispersion_imag
_atom_type_scat_source
C C 0.0033 0 'International Tables Vol C Tables 4.2.6.8 and 6.1.1.4'
H H 0 0 'International Tables Vol C Tables 4.2.6.8 and 6.1.1.4'
N N 0.0061 0 'International Tables Vol C Tables 4.2.6.8 and 6.1.1.4'
O O 0.0106 0 'International Tables Vol C Tables 4.2.6.8 and 6.1.1.4'

loop_
_geom_angle_atom_site_label_1
_geom_angle_atom_site_label_2
_geom_angle_atom_site_label_3
_geom_angle
C2 C1 C6 124.9(3)
C2 C1 O1 125.0(2)
C6 C1 O1 110.0(2)
C3 C2 C1 116.4(3)
C3 C2 H2 121.8
C1 C2 H2 121.8
C2 C3 C4 121.8(3)
C2 C3 H3 119.1
C4 C3 H3 119.1
C3 C4 C5 121.6(3)
C3 C4 H4 119.2
C5 C4 H4 119.2
C4 C5 C6 117.9(3)
C4 C5 H5 121
C6 C5 H5 121
C1 C6 C5 117.2(3)
C1 C6 C7 106.1(2)
C5 C6 C7 136.6(3)
C8 C7 C6 106.6(2)
C8 C7 H7 126.7
C6 C7 H7 126.7
C7 C8 O1 111.8(2)
C7 C8 C9 132.1(2)
O1 C8 C9 116.1(2)
C11 C9 C10 123.4(2)
C11 C9 C8 123.3(2)
C10 C9 C8 113.3(2)
N1 C10 C9 175.8(3)
C9 C11 C12 128.9(2)
C9 C11 H11 115.6
C12 C11 H11 115.6
C13 C12 O2 109.4(2)
C13 C12 C11 132.3(2)
O2 C12 C11 118.3(2)
C12 C13 C14 106.9(2)
C12 C13 H13 126.5
C14 C13 H13 126.5
C15 C14 C13 106.9(2)
C15 C14 H14 126.6
C13 C14 H14 126.6
C14 C15 O2 110.1(2)
C14 C15 C16 135.5(2)
O2 C15 C16 114.4(2)
C17 C16 O3 111.5(2)
C17 C16 C15 132.1(2)
O3 C16 C15 116.4(2)
C16 C17 C18 107.2(2)
C16 C17 H17 126.4
C18 C17 H17 126.4
C23 C18 C19 118.7(3)
C23 C18 C17 135.7(3)
C19 C18 C17 105.5(2)
C20 C19 O3 125.8(2)
C20 C19 C18 124.0(3)
O3 C19 C18 110.3(2)
C21 C20 C19 116.2(3)
C21 C20 H20 121.9
C19 C20 H20 121.9
C20 C21 C22 121.6(3)
C20 C21 H21 119.2
C22 C21 H21 119.2
C23 C22 C21 121.4(3)
C23 C22 H22 119.3
C21 C22 H22 119.3
C22 C23 C18 118.1(3)
C22 C23 H23 120.9
C18 C23 H23 120.9
C8 O1 C1 105.44(19)
C15 O2 C12 106.76(19)
C19 O3 C16 105.50(19)

loop_
_geom_bond_atom_site_label_1
_geom_bond_atom_site_label_2
_geom_bond_distance
C1 C2 1.378(3)
C1 C6 1.382(3)
C1 O1 1.384(3)
C2 C3 1.361(4)
C2 H2 0.93
C3 C4 1.373(4)
C3 H3 0.93
C4 C5 1.393(4)
C4 H4 0.93
C5 C6 1.415(4)
C5 H5 0.93
C6 C7 1.432(3)
C7 C8 1.342(3)
C7 H7 0.93
C8 O1 1.381(3)
C8 C9 1.451(3)
C9 C11 1.349(3)
C9 C10 1.440(3)
C10 N1 1.144(3)
C11 C12 1.430(4)
C11 H11 0.93
C12 C13 1.360(3)
C12 O2 1.374(3)
C13 C14 1.417(4)
C13 H13 0.93
C14 C15 1.348(3)
C14 H14 0.93
C15 O2 1.373(3)
C15 C16 1.432(3)
C16 C17 1.343(3)
C16 O3 1.388(3)
C17 C18 1.431(4)
C17 H17 0.93
C18 C23 1.393(4)
C18 C19 1.394(3)
C19 C20 1.379(4)
C19 O3 1.380(3)
C20 C21 1.377(4)
C20 H20 0.93
C21 C22 1.394(4)
C21 H21 0.93
C22 C23 1.384(4)
C22 H22 0.93
C23 H23 0.93
